data_2310299
loop_
_publ_author_name
'Komura, Y.'
'Sly, W.G.'
'Shoemaker, D.P.'

_publ_section_title
;
 The crystal structure of the R-phase, Mo-Co-Cr
;
_journal_name_full 'Acta Crystallographica (1,1948-23,1967)'
_journal_page_first 575
_journal_page_last 585
_journal_volume 13
_journal_year 1960
_chemical_formula_sum 'Co0.442 Cr0.176 Mo0.382'
_chemical_name_systematic '(Co0.442 Cr0.176 Mo0.382)'
_space_group_IT_number 148
_symmetry_space_group_name_Hall '-R 3'
_symmetry_space_group_name_H-M 'R -3 :H'
_cell_angle_alpha 90
_cell_angle_beta 90
_cell_angle_gamma 120
_cell_formula_units_Z 159
_cell_length_a 10.903
_cell_length_b 10.903
_cell_length_c 19.342
_cell_volume 1991.242
_citation_journal_id_ASTM ACCRA9
_cod_data_source_file Komura_ACCRA9_1960_915.cif
_cod_data_source_block Co0.442Cr0.176Mo0.382
_cod_database_code 2310299

loop_
_symmetry_equiv_pos_as_xyz
x,y,z
-y,x-y,z
-x+y,-x,z
-x,-y,-z
y,-x+y,-z
x-y,x,-z
x+2/3,y+1/3,z+1/3
-y+2/3,x-y+1/3,z+1/3
-x+y+2/3,-x+1/3,z+1/3
-x+2/3,-y+1/3,-z+1/3
y+2/3,-x+y+1/3,-z+1/3
x-y+2/3,x+1/3,-z+1/3
x+1/3,y+2/3,z+2/3
-y+1/3,x-y+2/3,z+2/3
-x+y+1/3,-x+2/3,z+2/3
-x+1/3,-y+2/3,-z+2/3
y+1/3,-x+y+2/3,-z+2/3
x-y+1/3,x+2/3,-z+2/3

loop_
_atom_site_label
_atom_site_type_symbol
_atom_site_fract_x
_atom_site_fract_y
_atom_site_fract_z
_atom_site_occupancy
_atom_site_U_iso_or_equiv
Cr8 Cr 0.1132 0.2687 0.4652 0.135 0.0
Mo8 Mo 0.1132 0.2687 0.4652 0.53 0.0
Cr5 Cr 0.0212 0.1393 0.1962 0.255 0.0
Cr10 Cr 0.1596 0.247 0.002 0.285 0.0
Cr9 Cr 0.033 0.2579 0.3183 0.07 0.0
Co5 Co 0.0212 0.1393 0.1962 0.635 0.0
Co8 Co 0.1132 0.2687 0.4652 0.335 0.0
Mo1 Mo 0 0 0.5 0.11 0.0
Cr4 Cr 0.0509 0.279 0.1 0.285 0.0
Co6 Co 0.225 0.1969 0.2685 0.715 0.0
Mo9 Mo 0.033 0.2579 0.3183 0.76 0.0
Cr1 Cr 0 0 0.5 0.255 0.0
Co10 Co 0.1596 0.247 0.002 0.715 0.0
Mo5 Mo 0.0212 0.1393 0.1962 0.11 0.0
Co7 Co 0.1759 0.1265 0.3696 0.27 0.0
Mo11 Mo 0.2671 0.2218 0.1222 1 0.0
Cr7 Cr 0.1759 0.1265 0.3696 0.11 0.0
Cr2 Cr 0 0 0.3044 0.285 0.0
Co1 Co 0 0 0.5 0.635 0.0
Mo3 Mo 0 0 0.0735 1 0.0
Co2 Co 0 0 0.3044 0.715 0.0
Co9 Co 0.033 0.2579 0.3183 0.17 0.0
Co4 Co 0.0509 0.279 0.1 0.715 0.0
Cr6 Cr 0.225 0.1969 0.2685 0.285 0.0
Mo7 Mo 0.1759 0.1265 0.3696 0.62 0.0
